data_2232875
loop_
_publ_author_name
'Letessier, Julien'
'Schollmeyer, Dieter'
'Detert, Heiner'
'Opatz, Till'

_publ_section_title
;
 <i>rac</i>-4-{(<i>E</i>)-[1-Cyano-1-cyclohexyl-2-(1<i>H</i>-indol-3-yl)ethyl]iminomethyl}benzonitrile
;
_journal_coeditor_code NC2256
_journal_issue 12
_journal_name_full 'Acta Crystallographica Section E'
_journal_page_first o3435
_journal_paper_doi 10.1107/S1600536811049841
_journal_volume 67
_journal_year 2011
_chemical_formula_iupac 'C25 H24 N4'
_chemical_formula_moiety 'C25 H24 N4'
_chemical_formula_sum 'C25 H24 N4'
_chemical_formula_weight 380.48
_chemical_melting_point_gt 438
_chemical_melting_point_lt 439
_chemical_name_systematic
;
<i>rac</i>-4-{(<i>E</i>)-[1-Cyano-1-cyclohexyl-2-(1<i>H</i>-indol-
3-yl)ethyl]iminomethyl}benzonitrile
;
_space_group_IT_number 2
_symmetry_cell_setting triclinic
_symmetry_space_group_name_Hall '-P 1'
_symmetry_space_group_name_H-M 'P -1'
_atom_sites_solution_hydrogens geom
_atom_sites_solution_primary direct
_atom_sites_solution_secondary difmap
_audit_creation_method SHELXL-97
_cell_angle_alpha 92.958(6)
_cell_angle_beta 105.995(5)
_cell_angle_gamma 99.505(6)
_cell_formula_units_Z 2
_cell_length_a 9.0755(6)
_cell_length_b 10.4546(8)
_cell_length_c 11.8246(8)
_cell_measurement_reflns_used 7492
_cell_measurement_temperature 193(2)
_cell_measurement_theta_max 29.66
_cell_measurement_theta_min 3.37
_cell_volume 1058.09(13)
_computing_cell_refinement 'X-AREA (Stoe & Cie, 2001)'
_computing_data_collection 'X-AREA (Stoe & Cie, 2001)'
_computing_data_reduction 'X-AREA (Stoe & Cie, 2001)'
_computing_molecular_graphics 'PLATON (Spek, 2009)'
_computing_publication_material 'PLATON (Spek, 2009)'
_computing_structure_refinement 'SHELXL97 (Sheldrick, 2008)'
_computing_structure_solution 'SIR97 (Altomare <i>et al.</i>, 1999)'
_diffrn_ambient_temperature 193(2)
_diffrn_detector_area_resol_mean 6.67
_diffrn_measured_fraction_theta_full 0.997
_diffrn_measured_fraction_theta_max 0.997
_diffrn_measurement_device '2-circle goniometer'
_diffrn_measurement_device_type 'Stoe IPDS 2T'
_diffrn_measurement_method 'rotation method'
_diffrn_radiation_monochromator graphite
_diffrn_radiation_type MoK\a
_diffrn_radiation_wavelength 0.71073
_diffrn_reflns_av_R_equivalents 0.0346
_diffrn_reflns_av_sigmaI/netI 0.0425
_diffrn_reflns_limit_h_max 11
_diffrn_reflns_limit_h_min -11
_diffrn_reflns_limit_k_max 13
_diffrn_reflns_limit_k_min -13
_diffrn_reflns_limit_l_max 15
_diffrn_reflns_limit_l_min -15
_diffrn_reflns_number 11005
_diffrn_reflns_theta_full 28.00
_diffrn_reflns_theta_max 28.00
_diffrn_reflns_theta_min 3.37
_exptl_absorpt_coefficient_mu 0.072
_exptl_absorpt_correction_type none
_exptl_crystal_colour colourless
_exptl_crystal_density_diffrn 1.194
_exptl_crystal_density_method 'not measured'
_exptl_crystal_description block
_exptl_crystal_F_000 404
_exptl_crystal_size_max 0.34
_exptl_crystal_size_mid 0.17
_exptl_crystal_size_min 0.13
_refine_diff_density_max 0.165
_refine_diff_density_min -0.232
_refine_ls_extinction_method none
_refine_ls_goodness_of_fit_ref 0.985
_refine_ls_hydrogen_treatment constr
_refine_ls_matrix_type full
_refine_ls_number_parameters 262
_refine_ls_number_reflns 5089
_refine_ls_number_restraints 0
_refine_ls_restrained_S_all 0.985
_refine_ls_R_factor_all 0.0734
_refine_ls_R_factor_gt 0.0414
_refine_ls_shift/su_max 0.000
_refine_ls_shift/su_mean 0.000
_refine_ls_structure_factor_coef Fsqd
_refine_ls_weighting_details 'calc w=1/[\s^2^(Fo^2^)+(0.0520P)^2^+0.0000P] where P=(Fo^2^+2Fc^2^)/3'
_refine_ls_weighting_scheme calc
_refine_ls_wR_factor_obs 0.0968
_refine_ls_wR_factor_ref 0.1066
_reflns_number_gt 3183
_reflns_number_total 5089
_reflns_threshold_expression I>2\s(I)
_cod_data_source_file nc2256.cif
_cod_data_source_block I
_cod_database_code 2232875
_cod_database_fobs_code 2232875

loop_
_symmetry_equiv_pos_as_xyz
'x, y, z'
'-x, -y, -z'

loop_
_atom_site_type_symbol
_atom_site_label
_atom_site_fract_x
_atom_site_fract_y
_atom_site_fract_z
_atom_site_U_iso_or_equiv
_atom_site_adp_type
_atom_site_calc_flag
_atom_site_refinement_flags
_atom_site_occupancy
_atom_site_symmetry_multiplicity
N N1 0.58172(14) 0.16501(12) 0.34742(10) 0.0446(3) Uani d . 1 1
H H1 0.6422 0.1093 0.3401 0.053 Uiso calc R 1 1
C C2 0.51776(15) 0.23949(13) 0.26196(11) 0.0388(3) Uani d . 1 1
C C3 0.52832(18) 0.24696(15) 0.14670(12) 0.0486(4) Uani d . 1 1
H H3 0.5864 0.1944 0.1151 0.058 Uiso calc R 1 1
C C4 0.45124(19) 0.33346(17) 0.08059(12) 0.0545(4) Uani d . 1 1
H H4 0.4560 0.3403 0.0018 0.065 Uiso calc R 1 1
C C5 0.36656(18) 0.41101(16) 0.12666(13) 0.0523(4) Uani d . 1 1
H H5 0.3155 0.4703 0.0791 0.063 Uiso calc R 1 1
C C6 0.35547(16) 0.40333(14) 0.24005(12) 0.0434(3) Uani d . 1 1
H H6 0.2973 0.4567 0.2706 0.052 Uiso calc R 1 1
C C7 0.43120(15) 0.31584(13) 0.30950(11) 0.0356(3) Uani d . 1 1
C C8 0.44490(15) 0.28356(12) 0.42828(11) 0.0359(3) Uani d . 1 1
C C9 0.53641(16) 0.19104(14) 0.44635(12) 0.0419(3) Uani d . 1 1
H H9 0.5647 0.1505 0.5172 0.050 Uiso calc R 1 1
C C10 0.37533(15) 0.34143(13) 0.51440(11) 0.0391(3) Uani d . 1 1
H H10A 0.3701 0.4330 0.4990 0.047 Uiso calc R 1 1
H H10B 0.4461 0.3428 0.5950 0.047 Uiso calc R 1 1
C C11 0.20943(15) 0.26983(12) 0.51160(10) 0.0339(3) Uani d . 1 1
C C12 0.22302(15) 0.14187(13) 0.55972(11) 0.0369(3) Uani d . 1 1
N N13 0.23057(15) 0.04430(12) 0.59751(10) 0.0487(3) Uani d . 1 1
C C14 0.13740(15) 0.35027(12) 0.58881(10) 0.0346(3) Uani d . 1 1
H H14 0.1336 0.4365 0.5564 0.042 Uiso calc R 1 1
C C15 -0.03045(16) 0.28806(14) 0.58034(12) 0.0417(3) Uani d . 1 1
H H15A -0.0947 0.2791 0.4968 0.050 Uiso calc R 1 1
H H15B -0.0323 0.1996 0.6067 0.050 Uiso calc R 1 1
C C16 -0.10125(17) 0.36810(15) 0.65522(12) 0.0450(3) Uani d . 1 1
H H16A -0.1117 0.4526 0.6227 0.054 Uiso calc R 1 1
H H16B -0.2069 0.3213 0.6516 0.054 Uiso calc R 1 1
C C17 -0.00124(18) 0.39252(14) 0.78303(12) 0.0453(3) Uani d . 1 1
H H17A 0.0015 0.3086 0.8180 0.054 Uiso calc R 1 1
H H17B -0.0472 0.4484 0.8288 0.054 Uiso calc R 1 1
C C18 0.16384(18) 0.45897(15) 0.79033(12) 0.0488(4) Uani d . 1 1
H H18A 0.1614 0.5456 0.7606 0.059 Uiso calc R 1 1
H H18B 0.2283 0.4723 0.8740 0.059 Uiso calc R 1 1
C C19 0.23735(17) 0.37809(15) 0.71819(11) 0.0446(3) Uani d . 1 1
H H19A 0.2488 0.2946 0.7525 0.054 Uiso calc R 1 1
H H19B 0.3427 0.4255 0.7219 0.054 Uiso calc R 1 1
N N20 0.11173(12) 0.25599(10) 0.38904(8) 0.0344(2) Uani d . 1 1
C C21 0.06207(15) 0.14545(12) 0.33013(10) 0.0365(3) Uani d . 1 1
H H21 0.0836 0.0694 0.3671 0.044 Uiso calc R 1 1
C C22 -0.02917(15) 0.13329(13) 0.20417(10) 0.0379(3) Uani d . 1 1
C C23 -0.1016(2) 0.01174(15) 0.14411(12) 0.0529(4) Uani d . 1 1
H H23 -0.0948 -0.0640 0.1849 0.064 Uiso calc R 1 1
C C24 -0.1835(2) -0.00046(17) 0.02578(13) 0.0644(5) Uani d . 1 1
H H24 -0.2321 -0.0841 -0.0149 0.077 Uiso calc R 1 1
C C25 -0.19417(19) 0.10979(17) -0.03294(12) 0.0561(4) Uani d . 1 1
C C26 -0.12354(17) 0.23217(15) 0.02625(12) 0.0478(4) Uani d . 1 1
H H26 -0.1322 0.3079 -0.0144 0.057 Uiso calc R 1 1
C C27 -0.04120(16) 0.24334(13) 0.14366(11) 0.0408(3) Uani d . 1 1
H H27 0.0080 0.3270 0.1839 0.049 Uiso calc R 1 1
C C28 -0.2738(3) 0.1007(2) -0.15794(14) 0.0846(7) Uani d . 1 1
N N29 -0.3312(3) 0.0976(2) -0.25669(14) 0.1323(11) Uani d . 1 1

loop_
_atom_site_aniso_label
_atom_site_aniso_U_11
_atom_site_aniso_U_22
_atom_site_aniso_U_33
_atom_site_aniso_U_12
_atom_site_aniso_U_13
_atom_site_aniso_U_23
N1 0.0387(6) 0.0444(7) 0.0524(7) 0.0127(5) 0.0132(5) 0.0054(5)
C2 0.0332(7) 0.0404(7) 0.0404(7) 0.0009(6) 0.0106(5) 0.0017(5)
C3 0.0439(8) 0.0552(9) 0.0458(8) -0.0023(7) 0.0198(6) -0.0052(6)
C4 0.0534(9) 0.0698(10) 0.0360(7) -0.0051(8) 0.0149(7) 0.0084(7)
C5 0.0506(9) 0.0617(10) 0.0430(7) 0.0064(7) 0.0105(7) 0.0189(7)
C6 0.0403(8) 0.0460(8) 0.0446(7) 0.0080(6) 0.0123(6) 0.0110(6)
C7 0.0317(7) 0.0382(7) 0.0351(6) 0.0016(5) 0.0093(5) 0.0049(5)
C8 0.0332(7) 0.0375(7) 0.0352(6) 0.0018(5) 0.0091(5) 0.0061(5)
C9 0.0376(7) 0.0443(7) 0.0405(7) 0.0043(6) 0.0070(6) 0.0087(6)
C10 0.0378(7) 0.0411(7) 0.0349(6) -0.0009(6) 0.0101(5) 0.0015(5)
C11 0.0352(7) 0.0348(6) 0.0295(6) 0.0031(5) 0.0069(5) 0.0062(5)
C12 0.0367(7) 0.0414(7) 0.0330(6) 0.0072(6) 0.0104(5) 0.0056(5)
N13 0.0535(8) 0.0471(7) 0.0502(7) 0.0153(6) 0.0177(6) 0.0151(6)
C14 0.0398(7) 0.0337(6) 0.0296(6) 0.0046(5) 0.0096(5) 0.0061(5)
C15 0.0402(8) 0.0442(7) 0.0401(7) 0.0051(6) 0.0127(6) 0.0011(6)
C16 0.0441(8) 0.0479(8) 0.0452(7) 0.0085(6) 0.0166(6) 0.0047(6)
C17 0.0606(9) 0.0398(7) 0.0425(7) 0.0093(7) 0.0255(7) 0.0083(6)
C18 0.0546(9) 0.0541(9) 0.0351(7) 0.0038(7) 0.0138(6) -0.0031(6)
C19 0.0441(8) 0.0545(9) 0.0317(6) 0.0059(6) 0.0077(6) 0.0012(6)
N20 0.0360(6) 0.0362(6) 0.0297(5) 0.0032(4) 0.0090(4) 0.0045(4)
C21 0.0408(7) 0.0348(7) 0.0329(6) 0.0039(5) 0.0108(5) 0.0047(5)
C22 0.0393(7) 0.0415(7) 0.0314(6) 0.0015(6) 0.0116(5) 0.0030(5)
C23 0.0691(10) 0.0420(8) 0.0371(7) -0.0076(7) 0.0086(7) 0.0026(6)
C24 0.0783(12) 0.0567(10) 0.0387(8) -0.0230(9) 0.0068(7) -0.0012(7)
C25 0.0538(9) 0.0691(10) 0.0324(7) -0.0151(8) 0.0062(6) 0.0066(7)
C26 0.0488(8) 0.0545(9) 0.0369(7) 0.0019(7) 0.0103(6) 0.0126(6)
C27 0.0438(8) 0.0410(7) 0.0354(6) 0.0025(6) 0.0115(6) 0.0029(5)
C28 0.0929(15) 0.0869(14) 0.0417(9) -0.0396(12) -0.0022(9) 0.0141(8)
N29 0.163(2) 0.1240(16) 0.0438(8) -0.0756(15) -0.0218(10) 0.0248(9)

loop_
_atom_type_symbol
_atom_type_description
_atom_type_scat_dispersion_real
_atom_type_scat_dispersion_imag
_atom_type_scat_source
C C 0.0033 0.0016 'International Tables Vol C Tables 4.2.6.8 and 6.1.1.4'
H H 0.0000 0.0000 'International Tables Vol C Tables 4.2.6.8 and 6.1.1.4'
N N 0.0061 0.0033 'International Tables Vol C Tables 4.2.6.8 and 6.1.1.4'

loop_
_geom_angle_atom_site_label_1
_geom_angle_atom_site_label_2
_geom_angle_atom_site_label_3
_geom_angle
C2 N1 C9 109.06(12)
C2 N1 H1 125.5
C9 N1 H1 125.5
N1 C2 C3 130.63(14)
N1 C2 C7 107.47(11)
C3 C2 C7 121.90(13)
C4 C3 C2 117.47(15)
C4 C3 H3 121.3
C2 C3 H3 121.3
C3 C4 C5 121.45(13)
C3 C4 H4 119.3
C5 C4 H4 119.3
C6 C5 C4 121.14(14)
C6 C5 H5 119.4
C4 C5 H5 119.4
C5 C6 C7 119.02(15)
C5 C6 H6 120.5
C7 C6 H6 120.5
C6 C7 C2 119.01(12)
C6 C7 C8 133.73(13)
C2 C7 C8 107.25(11)
C9 C8 C7 106.01(12)
C9 C8 C10 127.18(11)
C7 C8 C10 126.80(12)
C8 C9 N1 110.21(12)
C8 C9 H9 124.9
N1 C9 H9 124.9
C8 C10 C11 115.35(10)
C8 C10 H10A 108.4
C11 C10 H10A 108.4
C8 C10 H10B 108.4
C11 C10 H10B 108.4
H10A C10 H10B 107.5
N20 C11 C12 112.70(10)
N20 C11 C14 108.71(10)
C12 C11 C14 108.63(9)
N20 C11 C10 107.39(9)
C12 C11 C10 108.49(11)
C14 C11 C10 110.94(10)
N13 C12 C11 178.41(14)
C15 C14 C19 110.85(10)
C15 C14 C11 112.32(10)
C19 C14 C11 112.82(11)
C15 C14 H14 106.8
C19 C14 H14 106.8
C11 C14 H14 106.8
C16 C15 C14 112.13(11)
C16 C15 H15A 109.2
C14 C15 H15A 109.2
C16 C15 H15B 109.2
C14 C15 H15B 109.2
H15A C15 H15B 107.9
C17 C16 C15 111.34(12)
C17 C16 H16A 109.4
C15 C16 H16A 109.4
C17 C16 H16B 109.4
C15 C16 H16B 109.4
H16A C16 H16B 108.0
C16 C17 C18 110.28(11)
C16 C17 H17A 109.6
C18 C17 H17A 109.6
C16 C17 H17B 109.6
C18 C17 H17B 109.6
H17A C17 H17B 108.1
C19 C18 C17 111.34(12)
C19 C18 H18A 109.4
C17 C18 H18A 109.4
C19 C18 H18B 109.4
C17 C18 H18B 109.4
H18A C18 H18B 108.0
C18 C19 C14 111.10(12)
C18 C19 H19A 109.4
C14 C19 H19A 109.4
C18 C19 H19B 109.4
C14 C19 H19B 109.4
H19A C19 H19B 108.0
C21 N20 C11 121.14(11)
N20 C21 C22 120.67(12)
N20 C21 H21 119.7
C22 C21 H21 119.7
C23 C22 C27 119.03(12)
C23 C22 C21 120.53(12)
C27 C22 C21 120.42(12)
C24 C23 C22 120.77(14)
C24 C23 H23 119.6
C22 C23 H23 119.6
C25 C24 C23 119.43(14)
C25 C24 H24 120.3
C23 C24 H24 120.3
C24 C25 C26 120.46(13)
C24 C25 C28 121.09(15)
C26 C25 C28 118.41(15)
C27 C26 C25 119.74(13)
C27 C26 H26 120.1
C25 C26 H26 120.1
C26 C27 C22 120.56(13)
C26 C27 H27 119.7
C22 C27 H27 119.7
N29 C28 C25 176.98(19)

loop_
_geom_bond_atom_site_label_1
_geom_bond_atom_site_label_2
_geom_bond_distance
N1 C2 1.3681(17)
N1 C9 1.3715(18)
N1 H1 0.8800
C2 C3 1.3976(18)
C2 C7 1.4051(19)
C3 C4 1.378(2)
C3 H3 0.9500
C4 C5 1.391(2)
C4 H4 0.9500
C5 C6 1.3773(19)
C5 H5 0.9500
C6 C7 1.3992(19)
C6 H6 0.9500
C7 C8 1.4382(16)
C8 C9 1.364(2)
C8 C10 1.4895(19)
C9 H9 0.9500
C10 C11 1.5576(17)
C10 H10A 0.9900
C10 H10B 0.9900
C11 N20 1.4612(15)
C11 C12 1.4910(17)
C11 C14 1.5489(18)
C12 N13 1.1394(16)
C14 C15 1.5282(18)
C14 C19 1.5330(17)
C14 H14 1.0000
C15 C16 1.520(2)
C15 H15A 0.9900
C15 H15B 0.9900
C16 C17 1.517(2)
C16 H16A 0.9900
C16 H16B 0.9900
C17 C18 1.521(2)
C17 H17A 0.9900
C17 H17B 0.9900
C18 C19 1.521(2)
C18 H18A 0.9900
C18 H18B 0.9900
C19 H19A 0.9900
C19 H19B 0.9900
N20 C21 1.2633(16)
C21 C22 1.4786(17)
C21 H21 0.9500
C22 C23 1.3875(19)
C22 C27 1.3897(18)
C23 C24 1.380(2)
C23 H23 0.9500
C24 C25 1.379(2)
C24 H24 0.9500
C25 C26 1.388(2)
C25 C28 1.446(2)
C26 C27 1.3719(18)
C26 H26 0.9500
C27 H27 0.9500
C28 N29 1.136(2)

loop_
_geom_hbond_atom_site_label_D
_geom_hbond_atom_site_label_H
_geom_hbond_atom_site_label_A
_geom_hbond_site_symmetry_A
_geom_hbond_distance_DH
_geom_hbond_distance_HA
_geom_hbond_distance_DA
_geom_hbond_angle_DHA
N1 H1 N13 2_656 0.88 2.17 2.9801(18) 152

loop_
_geom_torsion_atom_site_label_1
_geom_torsion_atom_site_label_2
_geom_torsion_atom_site_label_3
_geom_torsion_atom_site_label_4
_geom_torsion
C9 N1 C2 C3 -179.37(14)
C9 N1 C2 C7 0.76(14)
N1 C2 C3 C4 -179.33(13)
C7 C2 C3 C4 0.5(2)
C2 C3 C4 C5 0.3(2)
C3 C4 C5 C6 -0.6(2)
C4 C5 C6 C7 0.1(2)
C5 C6 C7 C2 0.72(19)
C5 C6 C7 C8 179.62(13)
N1 C2 C7 C6 178.85(11)
C3 C2 C7 C6 -1.03(19)
N1 C2 C7 C8 -0.32(14)
C3 C2 C7 C8 179.79(12)
C6 C7 C8 C9 -179.23(14)
C2 C7 C8 C9 -0.23(14)
C6 C7 C8 C10 -0.2(2)
C2 C7 C8 C10 178.80(12)
C7 C8 C9 N1 0.71(14)
C10 C8 C9 N1 -178.32(12)
C2 N1 C9 C8 -0.93(15)
C9 C8 C10 C11 -90.70(16)
C7 C8 C10 C11 90.47(15)
C8 C10 C11 N20 -51.87(14)
C8 C10 C11 C12 70.21(13)
C8 C10 C11 C14 -170.53(10)
N20 C11 C12 N13 -93(5)
C14 C11 C12 N13 27(5)
C10 C11 C12 N13 148(5)
N20 C11 C14 C15 57.61(12)
C12 C11 C14 C15 -65.36(13)
C10 C11 C14 C15 175.47(10)
N20 C11 C14 C19 -176.23(10)
C12 C11 C14 C19 60.80(13)
C10 C11 C14 C19 -58.36(13)
C19 C14 C15 C16 53.39(15)
C11 C14 C15 C16 -179.38(10)
C14 C15 C16 C17 -55.08(15)
C15 C16 C17 C18 56.49(16)
C16 C17 C18 C19 -57.64(16)
C17 C18 C19 C14 56.67(15)
C15 C14 C19 C18 -53.95(15)
C11 C14 C19 C18 179.09(11)
C12 C11 N20 C21 -7.59(17)
C14 C11 N20 C21 -128.07(12)
C10 C11 N20 C21 111.83(13)
C11 N20 C21 C22 -176.49(11)
N20 C21 C22 C23 -171.10(14)
N20 C21 C22 C27 10.1(2)
C27 C22 C23 C24 0.6(2)
C21 C22 C23 C24 -178.30(15)
C22 C23 C24 C25 -0.5(3)
C23 C24 C25 C26 -0.1(3)
C23 C24 C25 C28 177.63(18)
C24 C25 C26 C27 0.7(3)
C28 C25 C26 C27 -177.12(16)
C25 C26 C27 C22 -0.6(2)
C23 C22 C27 C26 0.0(2)
C21 C22 C27 C26 178.88(13)
C24 C25 C28 N29 -137(6)
C26 C25 C28 N29 41(6)
